data_2221183
loop_
_publ_author_name
'Fun, Hoong-Kun'
'Chantrapromma, Suchada'
'Rai, Sankappa'
'Shetty, Prakash'
'Isloor, Arun M.'

_publ_section_title
;
 2-[(4-<i>tert</i>-Butylanilino)(phenyl)methyl]cyclohexanone
;
_journal_coeditor_code SJ2573
_journal_issue 3
_journal_name_full 'Acta Crystallographica Section E'
_journal_page_first o539
_journal_page_last o540
_journal_paper_doi 10.1107/S1600536809004954
_journal_volume 65
_journal_year 2009
_chemical_formula_iupac 'C23 H29 N O'
_chemical_formula_moiety 'C23 H29 N O'
_chemical_formula_sum 'C23 H29 N O'
_chemical_formula_weight 335.47
_chemical_melting_point_gt 439
_chemical_melting_point_lt 441
_chemical_name_systematic
;
2-[(4-<i>tert</i>-Butylanilino)(phenyl)methyl]cyclohexanone
;
_space_group_IT_number 2
_symmetry_cell_setting triclinic
_symmetry_space_group_name_Hall '-P 1'
_symmetry_space_group_name_H-M 'P -1'
_atom_sites_solution_hydrogens geom
_atom_sites_solution_primary direct
_atom_sites_solution_secondary difmap
_audit_creation_method SHELXL-97
_cell_angle_alpha 62.9730(10)
_cell_angle_beta 86.347(2)
_cell_angle_gamma 85.103(2)
_cell_formula_units_Z 2
_cell_length_a 6.5315(2)
_cell_length_b 12.3946(3)
_cell_length_c 12.8853(3)
_cell_measurement_reflns_used 4449
_cell_measurement_temperature 100.00(10)
_cell_measurement_theta_max 28.00
_cell_measurement_theta_min 1.77
_cell_volume 925.46(4)
_computing_cell_refinement 'APEX2 (Bruker, 2005)'
_computing_data_collection 'APEX2 (Bruker, 2005)'
_computing_data_reduction 'SAINT (Bruker, 2005)'
_computing_molecular_graphics 'SHELXTL (Sheldrick, 2008)'
_computing_publication_material
;
SHELXTL (Sheldrick, 2008) and PLATON (Spek, 2009)
;
_computing_structure_refinement 'SHELXTL (Sheldrick, 2008)'
_computing_structure_solution 'SHELXTL (Sheldrick, 2008)'
_diffrn_ambient_temperature 100.00(10)
_diffrn_detector_area_resol_mean 8.33
_diffrn_measured_fraction_theta_full 0.994
_diffrn_measured_fraction_theta_max 0.994
_diffrn_measurement_device_type
;
Bruker SMART APEXII CCD area-detector
;
_diffrn_measurement_method \w
_diffrn_radiation_monochromator graphite
_diffrn_radiation_source 'fine-focus sealed tube'
_diffrn_radiation_type MoK\a
_diffrn_radiation_wavelength 0.71073
_diffrn_reflns_av_R_equivalents 0.0267
_diffrn_reflns_av_sigmaI/netI 0.0286
_diffrn_reflns_limit_h_max 8
_diffrn_reflns_limit_h_min -8
_diffrn_reflns_limit_k_max 16
_diffrn_reflns_limit_k_min -16
_diffrn_reflns_limit_l_max 16
_diffrn_reflns_limit_l_min -16
_diffrn_reflns_number 17722
_diffrn_reflns_theta_full 28.00
_diffrn_reflns_theta_max 28.00
_diffrn_reflns_theta_min 1.77
_diffrn_standards_number 0
_exptl_absorpt_coefficient_mu 0.072
_exptl_absorpt_correction_T_max 0.9922
_exptl_absorpt_correction_T_min 0.9532
_exptl_absorpt_correction_type multi-scan
_exptl_absorpt_process_details '(SADABS; Bruker, 2005)'
_exptl_crystal_colour Colorless
_exptl_crystal_density_diffrn 1.204
_exptl_crystal_density_method 'not measured'
_exptl_crystal_description Plate
_exptl_crystal_F_000 364
_exptl_crystal_size_max 0.52
_exptl_crystal_size_mid 0.41
_exptl_crystal_size_min 0.11
_refine_diff_density_max 0.385
_refine_diff_density_min -0.233
_refine_ls_extinction_method none
_refine_ls_goodness_of_fit_ref 1.066
_refine_ls_hydrogen_treatment mixed
_refine_ls_matrix_type full
_refine_ls_number_parameters 233
_refine_ls_number_reflns 4449
_refine_ls_number_restraints 0
_refine_ls_restrained_S_all 1.066
_refine_ls_R_factor_all 0.0625
_refine_ls_R_factor_gt 0.0468
_refine_ls_shift/su_max_lt 0.001
_refine_ls_shift/su_mean 0.000
_refine_ls_structure_factor_coef Fsqd
_refine_ls_weighting_details 'calc w=1/[\s^2^(Fo^2^)+(0.0465P)^2^+0.607P] where P=(Fo^2^+2Fc^2^)/3'
_refine_ls_weighting_scheme calc
_refine_ls_wR_factor_gt 0.1136
_refine_ls_wR_factor_ref 0.1240
_reflns_number_gt 3584
_reflns_number_total 4449
_reflns_threshold_expression I>2\s(I)
_cod_data_source_file sj2573.cif
_cod_data_source_block I
_cod_depositor_comments
;
The following automatic conversions were performed:
'_symmetry_cell_setting' value 'Triclinic' changed to 'triclinic'
according to '/home/saulius/struct/CIF-dictionaries/cif_core.dic'
dictionary named 'cif_core.dic' version 2.4.1 from 2010-06-29.

Automatic conversion script
Id: cif_fix_enum 1527 2010-12-29 10:47:43Z saulius 

The following automatic conversions were performed:

'_symmetry_cell_setting' value 'Triclinic' changed to 'triclinic'
according to /home/saulius/struct/CIF-dictionaries/cif_core.dic
dictionary named 'cif_core.dic' version 2.4.1 from 2010-06-29.

Automatic conversion script
Id: cif_fix_values 1715 2011-07-08 13:25:40Z adriana 
;
_cod_database_code 2221183
_cod_database_fobs_code 2221183

loop_
_symmetry_equiv_pos_as_xyz
'x, y, z'
'-x, -y, -z'

loop_
_atom_site_type_symbol
_atom_site_label
_atom_site_fract_x
_atom_site_fract_y
_atom_site_fract_z
_atom_site_U_iso_or_equiv
_atom_site_adp_type
_atom_site_calc_flag
_atom_site_refinement_flags
_atom_site_occupancy
_atom_site_disorder_assembly
_atom_site_disorder_group
O O1 1.32798(15) 0.71893(10) 0.43723(9) 0.0200(2) Uani d . 1 . .
N N1 0.75282(19) 0.58289(11) 0.55557(10) 0.0157(3) Uani d . 1 . .
C C1 1.1976(2) 0.75037(12) 0.36390(12) 0.0147(3) Uani d . 1 . .
C C2 1.2523(2) 0.82454(13) 0.23594(12) 0.0183(3) Uani d . 1 . .
H H2A 1.2974 0.7691 0.2037 0.022 Uiso calc R 1 . .
H H2B 1.3680 0.8714 0.2299 0.022 Uiso calc R 1 . .
C C3 1.0809(2) 0.91152(13) 0.16072(12) 0.0176(3) Uani d . 1 . .
H H3A 1.0622 0.9816 0.1759 0.021 Uiso calc R 1 . .
H H3B 1.1192 0.9396 0.0790 0.021 Uiso calc R 1 . .
C C4 0.8804(2) 0.84862(14) 0.18722(12) 0.0189(3) Uani d . 1 . .
H H4A 0.8968 0.7809 0.1684 0.023 Uiso calc R 1 . .
H H4B 0.7727 0.9051 0.1396 0.023 Uiso calc R 1 . .
C C5 0.8193(2) 0.80271(14) 0.31607(12) 0.0194(3) Uani d . 1 . .
H H5A 0.6875 0.7670 0.3308 0.023 Uiso calc R 1 . .
H H5B 0.8042 0.8707 0.3346 0.023 Uiso calc R 1 . .
C C6 0.9799(2) 0.70785(12) 0.39536(12) 0.0146(3) Uani d . 1 . .
H H6A 0.9781 0.6384 0.3785 0.018 Uiso calc R 1 . .
C C7 0.9298(2) 0.65755(12) 0.52741(12) 0.0144(3) Uani d . 1 . .
H H7A 1.0474 0.6032 0.5682 0.017 Uiso calc R 1 . .
C C8 0.9016(2) 0.75555(12) 0.56920(12) 0.0153(3) Uani d . 1 . .
C C9 1.0660(2) 0.78409(13) 0.61390(12) 0.0183(3) Uani d . 1 . .
H H9A 1.1930 0.7419 0.6200 0.022 Uiso calc R 1 . .
C C10 1.0424(3) 0.87519(14) 0.64956(13) 0.0220(3) Uani d . 1 . .
H H10A 1.1535 0.8941 0.6785 0.026 Uiso calc R 1 . .
C C11 0.8531(3) 0.93747(14) 0.64179(13) 0.0233(3) Uani d . 1 . .
H H11A 0.8377 0.9994 0.6641 0.028 Uiso calc R 1 . .
C C12 0.6871(2) 0.90756(14) 0.60086(13) 0.0216(3) Uani d . 1 . .
H H12A 0.5592 0.9480 0.5977 0.026 Uiso calc R 1 . .
C C13 0.7104(2) 0.81741(13) 0.56449(12) 0.0184(3) Uani d . 1 . .
H H13A 0.5980 0.7981 0.5368 0.022 Uiso calc R 1 . .
C C14 0.6904(2) 0.51586(12) 0.67217(12) 0.0147(3) Uani d . 1 . .
C C15 0.4914(2) 0.47478(13) 0.69928(12) 0.0159(3) Uani d . 1 . .
H H15A 0.4004 0.4953 0.6396 0.019 Uiso calc R 1 . .
C C16 0.4279(2) 0.40402(12) 0.81375(12) 0.0165(3) Uani d . 1 . .
H H16A 0.2945 0.3788 0.8288 0.020 Uiso calc R 1 . .
C C17 0.5577(2) 0.36937(12) 0.90732(12) 0.0159(3) Uani d . 1 . .
C C18 0.7558(2) 0.41071(13) 0.87917(12) 0.0173(3) Uani d . 1 . .
H H18A 0.8472 0.3892 0.9389 0.021 Uiso calc R 1 . .
C C19 0.8215(2) 0.48285(13) 0.76503(12) 0.0172(3) Uani d . 1 . .
H H19A 0.9541 0.5094 0.7503 0.021 Uiso calc R 1 . .
C C20 0.4898(2) 0.28876(13) 1.03410(12) 0.0178(3) Uani d . 1 . .
C C21 0.5531(3) 0.15560(14) 1.06508(14) 0.0280(4) Uani d . 1 . .
H H21A 0.4873 0.1327 1.0142 0.042 Uiso calc R 1 . .
H H21B 0.5121 0.1048 1.1444 0.042 Uiso calc R 1 . .
H H21C 0.6996 0.1461 1.0560 0.042 Uiso calc R 1 . .
C C22 0.2558(2) 0.30252(16) 1.05089(14) 0.0277(4) Uani d . 1 . .
H H22A 0.1889 0.2703 1.0078 0.042 Uiso calc R 1 . .
H H22B 0.2133 0.3869 1.0233 0.042 Uiso calc R 1 . .
H H22C 0.2191 0.2590 1.1321 0.042 Uiso calc R 1 . .
C C23 0.5907(3) 0.32236(15) 1.11896(13) 0.0235(3) Uani d . 1 . .
H H23A 0.7367 0.3055 1.1169 0.035 Uiso calc R 1 . .
H H23B 0.5370 0.2754 1.1965 0.035 Uiso calc R 1 . .
H H23C 0.5616 0.4072 1.0966 0.035 Uiso calc R 1 . .
H H1N1 0.646(3) 0.6162(18) 0.5096(17) 0.030(5) Uiso d . 1 . .

loop_
_atom_site_aniso_label
_atom_site_aniso_U_11
_atom_site_aniso_U_22
_atom_site_aniso_U_33
_atom_site_aniso_U_12
_atom_site_aniso_U_13
_atom_site_aniso_U_23
O1 0.0126(5) 0.0257(6) 0.0188(5) -0.0004(4) -0.0006(4) -0.0076(4)
N1 0.0128(6) 0.0171(6) 0.0142(6) -0.0028(5) -0.0003(5) -0.0043(5)
C1 0.0119(6) 0.0148(6) 0.0168(7) 0.0009(5) 0.0008(5) -0.0072(5)
C2 0.0135(7) 0.0216(7) 0.0163(7) -0.0015(5) 0.0028(5) -0.0059(6)
C3 0.0182(7) 0.0177(7) 0.0140(7) -0.0012(5) 0.0004(5) -0.0048(6)
C4 0.0169(7) 0.0221(7) 0.0150(7) -0.0011(6) -0.0028(5) -0.0058(6)
C5 0.0121(7) 0.0243(8) 0.0161(7) -0.0004(5) 0.0000(5) -0.0044(6)
C6 0.0121(6) 0.0158(6) 0.0147(7) -0.0012(5) -0.0003(5) -0.0057(5)
C7 0.0110(6) 0.0150(6) 0.0140(6) -0.0008(5) -0.0001(5) -0.0039(5)
C8 0.0159(7) 0.0151(6) 0.0117(6) -0.0024(5) 0.0017(5) -0.0032(5)
C9 0.0155(7) 0.0205(7) 0.0153(7) -0.0028(5) 0.0007(5) -0.0048(6)
C10 0.0262(8) 0.0234(8) 0.0158(7) -0.0079(6) -0.0007(6) -0.0074(6)
C11 0.0362(9) 0.0175(7) 0.0152(7) -0.0017(6) 0.0016(6) -0.0067(6)
C12 0.0236(8) 0.0206(7) 0.0161(7) 0.0040(6) 0.0006(6) -0.0054(6)
C13 0.0162(7) 0.0207(7) 0.0151(7) -0.0008(5) 0.0001(5) -0.0056(6)
C14 0.0142(7) 0.0125(6) 0.0156(7) 0.0002(5) 0.0012(5) -0.0051(5)
C15 0.0137(7) 0.0160(7) 0.0163(7) -0.0005(5) -0.0025(5) -0.0058(5)
C16 0.0126(6) 0.0156(7) 0.0199(7) -0.0018(5) 0.0014(5) -0.0068(6)
C17 0.0160(7) 0.0138(6) 0.0157(7) 0.0006(5) 0.0021(5) -0.0054(5)
C18 0.0148(7) 0.0189(7) 0.0162(7) 0.0010(5) -0.0027(5) -0.0063(6)
C19 0.0116(6) 0.0193(7) 0.0187(7) -0.0016(5) 0.0006(5) -0.0070(6)
C20 0.0168(7) 0.0176(7) 0.0150(7) -0.0005(5) 0.0018(5) -0.0042(6)
C21 0.0387(10) 0.0179(7) 0.0216(8) -0.0027(7) 0.0058(7) -0.0046(6)
C22 0.0184(8) 0.0376(9) 0.0187(8) -0.0029(7) 0.0047(6) -0.0059(7)
C23 0.0262(8) 0.0249(8) 0.0168(7) -0.0020(6) 0.0009(6) -0.0072(6)

loop_
_atom_type_symbol
_atom_type_description
_atom_type_scat_dispersion_real
_atom_type_scat_dispersion_imag
_atom_type_scat_source
C C 0.0033 0.0016 'International Tables Vol C Tables 4.2.6.8 and 6.1.1.4'
H H 0.0000 0.0000 'International Tables Vol C Tables 4.2.6.8 and 6.1.1.4'
N N 0.0061 0.0033 'International Tables Vol C Tables 4.2.6.8 and 6.1.1.4'
O O 0.0106 0.0060 'International Tables Vol C Tables 4.2.6.8 and 6.1.1.4'

loop_
_geom_angle_atom_site_label_1
_geom_angle_atom_site_label_2
_geom_angle_atom_site_label_3
_geom_angle_site_symmetry_1
_geom_angle_site_symmetry_3
_geom_angle
_geom_angle_publ_flag
C14 N1 C7 . . 119.50(12) ?
C14 N1 H1N1 . . 111.8(13) ?
C7 N1 H1N1 . . 115.8(13) ?
O1 C1 C2 . . 120.57(12) ?
O1 C1 C6 . . 121.72(12) ?
C2 C1 C6 . . 117.49(12) ?
C1 C2 C3 . . 116.04(12) ?
C1 C2 H2A . . 108.3 ?
C3 C2 H2A . . 108.3 ?
C1 C2 H2B . . 108.3 ?
C3 C2 H2B . . 108.3 ?
H2A C2 H2B . . 107.4 ?
C4 C3 C2 . . 110.53(12) ?
C4 C3 H3A . . 109.5 ?
C2 C3 H3A . . 109.5 ?
C4 C3 H3B . . 109.5 ?
C2 C3 H3B . . 109.5 ?
H3A C3 H3B . . 108.1 ?
C3 C4 C5 . . 110.11(12) ?
C3 C4 H4A . . 109.6 ?
C5 C4 H4A . . 109.6 ?
C3 C4 H4B . . 109.6 ?
C5 C4 H4B . . 109.6 ?
H4A C4 H4B . . 108.2 ?
C4 C5 C6 . . 111.74(12) ?
C4 C5 H5A . . 109.3 ?
C6 C5 H5A . . 109.3 ?
C4 C5 H5B . . 109.3 ?
C6 C5 H5B . . 109.3 ?
H5A C5 H5B . . 107.9 ?
C1 C6 C5 . . 112.30(11) ?
C1 C6 C7 . . 112.15(11) ?
C5 C6 C7 . . 114.88(11) ?
C1 C6 H6A . . 105.5 ?
C5 C6 H6A . . 105.5 ?
C7 C6 H6A . . 105.5 ?
N1 C7 C8 . . 113.40(11) ?
N1 C7 C6 . . 108.22(11) ?
C8 C7 C6 . . 113.68(11) ?
N1 C7 H7A . . 107.1 ?
C8 C7 H7A . . 107.1 ?
C6 C7 H7A . . 107.1 ?
C9 C8 C13 . . 118.57(13) ?
C9 C8 C7 . . 120.52(13) ?
C13 C8 C7 . . 120.91(13) ?
C8 C9 C10 . . 120.75(14) ?
C8 C9 H9A . . 119.6 ?
C10 C9 H9A . . 119.6 ?
C11 C10 C9 . . 119.90(14) ?
C11 C10 H10A . . 120.1 ?
C9 C10 H10A . . 120.1 ?
C12 C11 C10 . . 119.94(14) ?
C12 C11 H11A . . 120.0 ?
C10 C11 H11A . . 120.0 ?
C11 C12 C13 . . 120.31(14) ?
C11 C12 H12A . . 119.8 ?
C13 C12 H12A . . 119.8 ?
C12 C13 C8 . . 120.49(14) ?
C12 C13 H13A . . 119.8 ?
C8 C13 H13A . . 119.8 ?
C19 C14 N1 . . 122.84(13) ?
C19 C14 C15 . . 117.33(12) ?
N1 C14 C15 . . 119.78(13) ?
C16 C15 C14 . . 121.08(13) ?
C16 C15 H15A . . 119.5 ?
C14 C15 H15A . . 119.5 ?
C15 C16 C17 . . 122.24(13) ?
C15 C16 H16A . . 118.9 ?
C17 C16 H16A . . 118.9 ?
C18 C17 C16 . . 116.14(13) ?
C18 C17 C20 . . 121.38(13) ?
C16 C17 C20 . . 122.47(13) ?
C19 C18 C17 . . 122.45(13) ?
C19 C18 H18A . . 118.8 ?
C17 C18 H18A . . 118.8 ?
C18 C19 C14 . . 120.75(13) ?
C18 C19 H19A . . 119.6 ?
C14 C19 H19A . . 119.6 ?
C23 C20 C22 . . 107.70(13) ?
C23 C20 C21 . . 108.66(13) ?
C22 C20 C21 . . 109.07(13) ?
C23 C20 C17 . . 111.26(12) ?
C22 C20 C17 . . 111.07(12) ?
C21 C20 C17 . . 109.02(12) ?
C20 C21 H21A . . 109.5 ?
C20 C21 H21B . . 109.5 ?
H21A C21 H21B . . 109.5 ?
C20 C21 H21C . . 109.5 ?
H21A C21 H21C . . 109.5 ?
H21B C21 H21C . . 109.5 ?
C20 C22 H22A . . 109.5 ?
C20 C22 H22B . . 109.5 ?
H22A C22 H22B . . 109.5 ?
C20 C22 H22C . . 109.5 ?
H22A C22 H22C . . 109.5 ?
H22B C22 H22C . . 109.5 ?
C20 C23 H23A . . 109.5 ?
C20 C23 H23B . . 109.5 ?
H23A C23 H23B . . 109.5 ?
C20 C23 H23C . . 109.5 ?
H23A C23 H23C . . 109.5 ?
H23B C23 H23C . . 109.5 ?

loop_
_geom_bond_atom_site_label_1
_geom_bond_atom_site_label_2
_geom_bond_site_symmetry_2
_geom_bond_distance
_geom_bond_publ_flag
O1 C1 . 1.2172(17) ?
N1 C14 . 1.3996(18) ?
N1 C7 . 1.4657(17) ?
N1 H1N1 . 0.89(2) ?
C1 C2 . 1.5149(19) ?
C1 C6 . 1.5244(19) ?
C2 C3 . 1.529(2) ?
C2 H2A . 0.9700 ?
C2 H2B . 0.9700 ?
C3 C4 . 1.521(2) ?
C3 H3A . 0.9700 ?
C3 H3B . 0.9700 ?
C4 C5 . 1.5281(19) ?
C4 H4A . 0.9700 ?
C4 H4B . 0.9700 ?
C5 C6 . 1.537(2) ?
C5 H5A . 0.9700 ?
C5 H5B . 0.9700 ?
C6 C7 . 1.5462(18) ?
C6 H6A . 0.9800 ?
C7 C8 . 1.5307(19) ?
C7 H7A . 0.9800 ?
C8 C9 . 1.392(2) ?
C8 C13 . 1.398(2) ?
C9 C10 . 1.394(2) ?
C9 H9A . 0.9300 ?
C10 C11 . 1.384(2) ?
C10 H10A . 0.9300 ?
C11 C12 . 1.382(2) ?
C11 H11A . 0.9300 ?
C12 C13 . 1.389(2) ?
C12 H12A . 0.9300 ?
C13 H13A . 0.9300 ?
C14 C19 . 1.399(2) ?
C14 C15 . 1.4019(19) ?
C15 C16 . 1.388(2) ?
C15 H15A . 0.9300 ?
C16 C17 . 1.398(2) ?
C16 H16A . 0.9300 ?
C17 C18 . 1.397(2) ?
C17 C20 . 1.5376(19) ?
C18 C19 . 1.392(2) ?
C18 H18A . 0.9300 ?
C19 H19A . 0.9300 ?
C20 C23 . 1.535(2) ?
C20 C22 . 1.535(2) ?
C20 C21 . 1.536(2) ?
C21 H21A . 0.9600 ?
C21 H21B . 0.9600 ?
C21 H21C . 0.9600 ?
C22 H22A . 0.9600 ?
C22 H22B . 0.9600 ?
C22 H22C . 0.9600 ?
C23 H23A . 0.9600 ?
C23 H23B . 0.9600 ?
C23 H23C . 0.9600 ?

loop_
_geom_hbond_atom_site_label_D
_geom_hbond_atom_site_label_H
_geom_hbond_atom_site_label_A
_geom_hbond_site_symmetry_A
_geom_hbond_distance_DH
_geom_hbond_distance_HA
_geom_hbond_distance_DA
_geom_hbond_angle_DHA
_geom_hbond_publ_flag
N1 H1N1 O1 1_455 0.89(2) 2.35(2) 3.2050(16) 161.6(19) y
C9 H9A O1 1_555 0.93 2.59 3.1146(19) 116 y
C2 H2A Cg1 2_766 0.97 2.60 3.4992(19) 155 y
C23 H23C Cg1 2_667 0.96 2.99 3.747(2) 137 y

loop_
_geom_torsion_atom_site_label_1
_geom_torsion_atom_site_label_2
_geom_torsion_atom_site_label_3
_geom_torsion_atom_site_label_4
_geom_torsion_site_symmetry_1
_geom_torsion_site_symmetry_2
_geom_torsion_site_symmetry_3
_geom_torsion_site_symmetry_4
_geom_torsion
_geom_torsion_publ_flag
O1 C1 C2 C3 . . . . -149.78(14) ?
C6 C1 C2 C3 . . . . 35.51(18) ?
C1 C2 C3 C4 . . . . -45.58(17) ?
C2 C3 C4 C5 . . . . 58.62(16) ?
C3 C4 C5 C6 . . . . -62.20(16) ?
O1 C1 C6 C5 . . . . 148.61(14) ?
C2 C1 C6 C5 . . . . -36.74(17) ?
O1 C1 C6 C7 . . . . 17.48(18) ?
C2 C1 C6 C7 . . . . -167.88(12) ?
C4 C5 C6 C1 . . . . 49.83(16) ?
C4 C5 C6 C7 . . . . 179.57(12) ?
C14 N1 C7 C8 . . . . -59.87(16) ?
C14 N1 C7 C6 . . . . 173.04(12) ?
C1 C6 C7 N1 . . . . -161.06(11) ?
C5 C6 C7 N1 . . . . 69.13(15) ?
C1 C6 C7 C8 . . . . 72.02(15) ?
C5 C6 C7 C8 . . . . -57.80(16) ?
N1 C7 C8 C9 . . . . 141.87(13) ?
C6 C7 C8 C9 . . . . -93.95(15) ?
N1 C7 C8 C13 . . . . -37.48(17) ?
C6 C7 C8 C13 . . . . 86.69(15) ?
C13 C8 C9 C10 . . . . -2.1(2) ?
C7 C8 C9 C10 . . . . 178.51(12) ?
C8 C9 C10 C11 . . . . 0.7(2) ?
C9 C10 C11 C12 . . . . 1.3(2) ?
C10 C11 C12 C13 . . . . -1.7(2) ?
C11 C12 C13 C8 . . . . 0.2(2) ?
C9 C8 C13 C12 . . . . 1.7(2) ?
C7 C8 C13 C12 . . . . -178.96(13) ?
C7 N1 C14 C19 . . . . -22.0(2) ?
C7 N1 C14 C15 . . . . 160.68(12) ?
C19 C14 C15 C16 . . . . -0.1(2) ?
N1 C14 C15 C16 . . . . 177.38(13) ?
C14 C15 C16 C17 . . . . -0.5(2) ?
C15 C16 C17 C18 . . . . 0.3(2) ?
C15 C16 C17 C20 . . . . -178.69(13) ?
C16 C17 C18 C19 . . . . 0.4(2) ?
C20 C17 C18 C19 . . . . 179.42(13) ?
C17 C18 C19 C14 . . . . -1.0(2) ?
N1 C14 C19 C18 . . . . -176.59(13) ?
C15 C14 C19 C18 . . . . 0.8(2) ?
C18 C17 C20 C23 . . . . 34.25(18) ?
C16 C17 C20 C23 . . . . -146.77(14) ?
C18 C17 C20 C22 . . . . 154.21(14) ?
C16 C17 C20 C22 . . . . -26.80(19) ?
C18 C17 C20 C21 . . . . -85.57(17) ?
C16 C17 C20 C21 . . . . 93.41(17) ?

loop_
_cod_related_entry_id
_cod_related_entry_database
_cod_related_entry_code
1 ChemSpider 26378562
